data_7209541
loop_
_publ_author_name
'Aaker\"oy, Christer B.'
'Panikkattu, Sheelu'
'Chopade, Prashant D.'
'Desper, John'

_publ_section_title
;
 Competing hydrogen-bond and halogen-bond donors in crystal engineering
;
_journal_issue 16
_journal_name_full CrystEngComm
_journal_page_first 3125
_journal_paper_doi 10.1039/c2ce26747k
_journal_volume 15
_journal_year 2013
_chemical_formula_moiety
;
(C10 H8 N4) (C7 H Br F4 O2)2
;
_chemical_formula_sum 'C24 H10 Br2 F8 N4 O4'
_chemical_formula_weight 730.18
_chemical_name_common
;3,3'-AzoPy 2-HBXB (3-pyridyl)-N=N-(3-pyridyl), (4-Br-F4-
PhCOOH)2
;
_chemical_name_systematic
;
3,3'-AzoPy 2-HBXB (3-pyridyl)-N=N-(3-pyridyl), (4-Br-F4-PhCOOH)2
;
_space_group_IT_number 14
_symmetry_cell_setting monoclinic
_symmetry_space_group_name_Hall '-P 2ybc'
_symmetry_space_group_name_H-M 'P 1 21/c 1'
_atom_sites_solution_hydrogens geom
_atom_sites_solution_primary direct
_atom_sites_solution_secondary difmap
_audit_creation_method SHELXL-97
_cell_angle_alpha 90.00
_cell_angle_beta 101.336(3)
_cell_angle_gamma 90.00
_cell_formula_units_Z 2
_cell_length_a 4.8724(3)
_cell_length_b 22.0007(13)
_cell_length_c 11.6936(7)
_cell_measurement_reflns_used 4953
_cell_measurement_temperature 120(2)
_cell_measurement_theta_max 68.93
_cell_measurement_theta_min 4.35
_cell_volume 1229.06(13)
_computing_cell_refinement 'Bruker SAINT'
_computing_data_collection 'Bruker APEX2'
_computing_data_reduction 'Bruker SAINT'
_computing_molecular_graphics 'Bruker SHELXTL'
_computing_publication_material 'Bruker SHELXTL'
_computing_structure_refinement 'SHELXL-97 (Sheldrick, 2008)'
_computing_structure_solution 'SHELXS-97 (Sheldrick, 2008)'
_diffrn_ambient_temperature 120(2)
_diffrn_measured_fraction_theta_full 0.965
_diffrn_measured_fraction_theta_max 0.944
_diffrn_measurement_device_type 'Bruker APEX-II CCD'
_diffrn_measurement_method '\f and \w scans'
_diffrn_radiation_monochromator graphite
_diffrn_radiation_source 'fine-focus sealed tube'
_diffrn_radiation_type CuK\a
_diffrn_radiation_wavelength 1.54178
_diffrn_reflns_av_R_equivalents 0.0266
_diffrn_reflns_av_sigmaI/netI 0.0262
_diffrn_reflns_limit_h_max 4
_diffrn_reflns_limit_h_min -5
_diffrn_reflns_limit_k_max 26
_diffrn_reflns_limit_k_min -26
_diffrn_reflns_limit_l_max 13
_diffrn_reflns_limit_l_min -13
_diffrn_reflns_number 7259
_diffrn_reflns_theta_full 67.50
_diffrn_reflns_theta_max 69.06
_diffrn_reflns_theta_min 4.35
_exptl_absorpt_coefficient_mu 5.151
_exptl_absorpt_correction_T_max 0.7531
_exptl_absorpt_correction_T_min 0.5657
_exptl_absorpt_correction_type multi-scan
_exptl_absorpt_process_details SADABS
_exptl_crystal_colour orange
_exptl_crystal_density_diffrn 1.973
_exptl_crystal_density_method 'not measured'
_exptl_crystal_description plate
_exptl_crystal_F_000 712
_exptl_crystal_size_max 0.22
_exptl_crystal_size_mid 0.14
_exptl_crystal_size_min 0.06
_refine_diff_density_max 0.410
_refine_diff_density_min -0.369
_refine_diff_density_rms 0.074
_refine_ls_extinction_method none
_refine_ls_goodness_of_fit_ref 1.084
_refine_ls_hydrogen_treatment mixed
_refine_ls_matrix_type full
_refine_ls_number_parameters 193
_refine_ls_number_reflns 2158
_refine_ls_number_restraints 0
_refine_ls_restrained_S_all 1.084
_refine_ls_R_factor_all 0.0275
_refine_ls_R_factor_gt 0.0261
_refine_ls_shift/su_max 0.001
_refine_ls_shift/su_mean 0.000
_refine_ls_structure_factor_coef Fsqd
_refine_ls_weighting_details 'calc w=1/[\s^2^(Fo^2^)+(0.0350P)^2^+1.0000P] where P=(Fo^2^+2Fc^2^)/3'
_refine_ls_weighting_scheme calc
_refine_ls_wR_factor_gt 0.0679
_refine_ls_wR_factor_ref 0.0688
_reflns_number_gt 2046
_reflns_number_total 2158
_reflns_threshold_expression >2sigma(I)
_cod_data_source_file c2ce26747k.txt
_cod_data_source_block 3,3'-azpy:COOH-Br
_cod_depositor_comments
;
The following automatic conversions were performed:

'_symmetry_cell_setting' value 'Monoclinic' changed to 'monoclinic'
according to /home/saulius/struct/CIF-dictionaries/cif_core.dic
dictionary named 'cif_core.dic' version 2.4.2 from 2011-04-26.

Automatic conversion script
Id: cif_fix_values 1891 2012-01-12 08:04:46Z andrius 
;
_cod_original_sg_symbol_H-M P2(1)/c
_cod_database_code 7209541

loop_
_symmetry_equiv_pos_as_xyz
'x, y, z'
'-x, y+1/2, -z+1/2'
'-x, -y, -z'
'x, -y-1/2, z-1/2'

loop_
_atom_site_label
_atom_site_type_symbol
_atom_site_fract_x
_atom_site_fract_y
_atom_site_fract_z
_atom_site_U_iso_or_equiv
_atom_site_adp_type
_atom_site_occupancy
_atom_site_symmetry_multiplicity
_atom_site_calc_flag
_atom_site_refinement_flags
N11 N 0.5498(4) 0.48670(9) 0.26066(17) 0.0234(4) Uani 1 1 d .
C12 C 0.6397(5) 0.47060(10) 0.1642(2) 0.0220(5) Uani 1 1 d .
H12 H 0.5814 0.4328 0.1282 0.026 Uiso 1 1 calc R
C13 C 0.8161(5) 0.50772(10) 0.1152(2) 0.0209(5) Uani 1 1 d .
N13 N 0.9019(4) 0.48508(9) 0.01378(17) 0.0225(4) Uani 1 1 d .
C14 C 0.8915(5) 0.56446(10) 0.1655(2) 0.0257(5) Uani 1 1 d .
H14 H 1.0077 0.5912 0.1325 0.031 Uiso 1 1 calc R
C15 C 0.7935(5) 0.58067(11) 0.2640(2) 0.0274(5) Uani 1 1 d .
H15 H 0.8397 0.6191 0.2996 0.033 Uiso 1 1 calc R
C16 C 0.6276(5) 0.54047(11) 0.3103(2) 0.0268(5) Uani 1 1 d .
H16 H 0.5664 0.5513 0.3798 0.032 Uiso 1 1 calc R
C21 C -0.0597(5) 0.33440(10) 0.35097(19) 0.0200(5) Uani 1 1 d .
C27 C 0.1184(5) 0.37530(10) 0.2906(2) 0.0216(5) Uani 1 1 d .
O21 O 0.2491(4) 0.41703(8) 0.35954(15) 0.0277(4) Uani 1 1 d .
H21 H 0.380(6) 0.4479(13) 0.312(3) 0.033 Uiso 1 1 d .
O22 O 0.1307(4) 0.36817(8) 0.18910(14) 0.0287(4) Uani 1 1 d .
C22 C -0.1119(5) 0.27403(11) 0.31597(19) 0.0215(5) Uani 1 1 d .
F22 F 0.0079(3) 0.24982(6) 0.23260(12) 0.0272(3) Uani 1 1 d .
C23 C -0.2723(5) 0.23629(10) 0.36975(19) 0.0210(5) Uani 1 1 d .
F23 F -0.3083(3) 0.17834(6) 0.33407(12) 0.0277(3) Uani 1 1 d .
C24 C -0.3897(4) 0.25607(10) 0.46151(18) 0.0197(5) Uani 1 1 d .
Br1 Br -0.59719(5) 0.204787(10) 0.53986(2) 0.02396(11) Uani 1 1 d .
C25 C -0.3417(5) 0.31617(11) 0.4969(2) 0.0218(5) Uani 1 1 d .
F25 F -0.4547(3) 0.33815(6) 0.58394(12) 0.0288(3) Uani 1 1 d .
C26 C -0.1817(5) 0.35405(10) 0.4424(2) 0.0213(5) Uani 1 1 d .
F26 F -0.1526(3) 0.41170(6) 0.48094(12) 0.0263(3) Uani 1 1 d .

loop_
_atom_site_aniso_label
_atom_site_aniso_U_11
_atom_site_aniso_U_22
_atom_site_aniso_U_33
_atom_site_aniso_U_23
_atom_site_aniso_U_13
_atom_site_aniso_U_12
N11 0.0241(10) 0.0205(9) 0.0265(10) 0.0046(8) 0.0068(8) 0.0011(8)
C12 0.0217(11) 0.0193(11) 0.0242(12) 0.0033(9) 0.0026(9) 0.0015(9)
C13 0.0213(11) 0.0198(10) 0.0212(11) 0.0035(9) 0.0035(9) 0.0029(9)
N13 0.0225(10) 0.0218(9) 0.0235(9) 0.0035(8) 0.0053(8) 0.0000(7)
C14 0.0265(12) 0.0205(11) 0.0307(13) 0.0045(9) 0.0074(10) -0.0023(9)
C15 0.0326(13) 0.0193(11) 0.0308(13) -0.0009(9) 0.0074(10) -0.0019(10)
C16 0.0319(13) 0.0241(11) 0.0257(12) -0.0001(9) 0.0087(10) 0.0019(10)
C21 0.0199(11) 0.0204(11) 0.0195(11) 0.0026(9) 0.0035(9) 0.0025(9)
C27 0.0208(11) 0.0210(10) 0.0241(12) 0.0042(9) 0.0070(9) 0.0060(9)
O21 0.0303(9) 0.0272(9) 0.0267(9) 0.0016(7) 0.0085(7) -0.0073(7)
O22 0.0393(10) 0.0255(9) 0.0256(9) 0.0012(7) 0.0166(7) 0.0020(7)
C22 0.0229(11) 0.0232(11) 0.0182(11) -0.0004(9) 0.0034(9) 0.0059(9)
F22 0.0341(8) 0.0238(7) 0.0272(7) -0.0029(6) 0.0143(6) 0.0027(6)
C23 0.0249(12) 0.0164(10) 0.0207(11) 0.0000(8) 0.0017(9) 0.0014(9)
F23 0.0372(8) 0.0171(6) 0.0302(7) -0.0035(5) 0.0099(6) -0.0015(6)
C24 0.0203(11) 0.0193(11) 0.0191(11) 0.0043(8) 0.0030(9) -0.0003(8)
Br1 0.02494(16) 0.02312(15) 0.02428(16) 0.00543(8) 0.00597(10) -0.00192(9)
C25 0.0262(12) 0.0219(11) 0.0182(11) 0.0001(9) 0.0067(9) 0.0036(9)
F25 0.0393(8) 0.0263(7) 0.0255(7) -0.0030(6) 0.0179(6) -0.0005(6)
C26 0.0231(11) 0.0182(10) 0.0218(11) -0.0015(9) 0.0024(9) 0.0011(9)
F26 0.0340(8) 0.0190(7) 0.0280(7) -0.0056(5) 0.0114(6) -0.0031(6)

loop_
_atom_type_symbol
_atom_type_description
_atom_type_scat_dispersion_real
_atom_type_scat_dispersion_imag
_atom_type_scat_source
C C 0.0181 0.0091 'International Tables Vol C Tables 4.2.6.8 and 6.1.1.4'
H H 0.0000 0.0000 'International Tables Vol C Tables 4.2.6.8 and 6.1.1.4'
N N 0.0311 0.0180 'International Tables Vol C Tables 4.2.6.8 and 6.1.1.4'
O O 0.0492 0.0322 'International Tables Vol C Tables 4.2.6.8 and 6.1.1.4'
F F 0.0727 0.0534 'International Tables Vol C Tables 4.2.6.8 and 6.1.1.4'
Br Br -0.6763 1.2805 'International Tables Vol C Tables 4.2.6.8 and 6.1.1.4'

loop_
_geom_angle_atom_site_label_1
_geom_angle_atom_site_label_2
_geom_angle_atom_site_label_3
_geom_angle
_geom_angle_site_symmetry_1
_geom_angle_site_symmetry_3
C12 N11 C16 119.2(2) . .
C12 N11 H21 121.4(12) . .
C16 N11 H21 119.3(12) . .
N11 C12 C13 121.7(2) . .
N11 C12 H12 119.2 . .
C13 C12 H12 119.2 . .
C12 C13 C14 119.0(2) . .
C12 C13 N13 116.5(2) . .
C14 C13 N13 124.6(2) . .
N13 N13 C13 113.3(2) 3_765 .
C15 C14 C13 118.5(2) . .
C15 C14 H14 120.7 . .
C13 C14 H14 120.7 . .
C14 C15 C16 119.2(2) . .
C14 C15 H15 120.4 . .
C16 C15 H15 120.4 . .
N11 C16 C15 122.3(2) . .
N11 C16 H16 118.8 . .
C15 C16 H16 118.8 . .
C26 C21 C22 116.1(2) . .
C26 C21 C27 122.9(2) . .
C22 C21 C27 121.0(2) . .
O22 C27 O21 125.9(2) . .
O22 C27 C21 121.5(2) . .
O21 C27 C21 112.64(19) . .
C27 O21 H21 111.8(15) . .
F22 C22 C23 117.4(2) . .
F22 C22 C21 120.7(2) . .
C23 C22 C21 121.8(2) . .
F23 C23 C22 118.9(2) . .
F23 C23 C24 119.5(2) . .
C22 C23 C24 121.6(2) . .
C23 C24 C25 117.3(2) . .
C23 C24 Br1 122.45(17) . .
C25 C24 Br1 120.21(17) . .
C24 Br1 O22 172.23(7) . 4_466
F25 C25 C26 119.1(2) . .
F25 C25 C24 119.9(2) . .
C26 C25 C24 120.9(2) . .
F26 C26 C25 116.6(2) . .
F26 C26 C21 121.2(2) . .
C25 C26 C21 122.2(2) . .

loop_
_geom_bond_atom_site_label_1
_geom_bond_atom_site_label_2
_geom_bond_distance
_geom_bond_site_symmetry_2
N11 C12 1.335(3) .
N11 C16 1.339(3) .
N11 H21 1.41(3) .
C12 C13 1.389(3) .
C12 H12 0.9500 .
C13 C14 1.398(3) .
C13 N13 1.422(3) .
N13 N13 1.253(4) 3_765
C14 C15 1.378(4) .
C14 H14 0.9500 .
C15 C16 1.378(3) .
C15 H15 0.9500 .
C16 H16 0.9500 .
C21 C26 1.390(3) .
C21 C22 1.398(3) .
C21 C27 1.517(3) .
C27 O22 1.210(3) .
C27 O21 1.302(3) .
O21 H21 1.14(3) .
C22 F22 1.341(3) .
C22 C23 1.374(3) .
C23 F23 1.342(3) .
C23 C24 1.382(3) .
C24 C25 1.391(3) .
C24 Br1 1.870(2) .
Br1 O22 2.8792(17) 4_466
C25 F25 1.339(3) .
C25 C26 1.380(3) .
C26 F26 1.344(2) .

loop_
_geom_hbond_atom_site_label_D
_geom_hbond_atom_site_label_H
_geom_hbond_atom_site_label_A
_geom_hbond_distance_DH
_geom_hbond_distance_HA
_geom_hbond_distance_DA
_geom_hbond_angle_DHA
O21 H21 N11 1.14(3) 1.41(3) 2.549(2) 177(3)

loop_
_geom_torsion_atom_site_label_1
_geom_torsion_atom_site_label_2
_geom_torsion_atom_site_label_3
_geom_torsion_atom_site_label_4
_geom_torsion
_geom_torsion_site_symmetry_4
C16 N11 C12 C13 1.2(3) .
N11 C12 C13 C14 -2.7(3) .
N11 C12 C13 N13 178.8(2) .
C12 C13 N13 N13 -167.8(2) 3_765
C14 C13 N13 N13 13.8(4) 3_765
C12 C13 C14 C15 1.7(3) .
N13 C13 C14 C15 -179.9(2) .
C13 C14 C15 C16 0.7(4) .
C12 N11 C16 C15 1.4(4) .
C14 C15 C16 N11 -2.3(4) .
C26 C21 C27 O22 -150.2(2) .
C22 C21 C27 O22 29.2(3) .
C26 C21 C27 O21 29.6(3) .
C22 C21 C27 O21 -150.9(2) .
C26 C21 C22 F22 -176.6(2) .
C27 C21 C22 F22 3.9(3) .
C26 C21 C22 C23 -0.6(3) .
C27 C21 C22 C23 179.9(2) .
F22 C22 C23 F23 -2.1(3) .
C21 C22 C23 F23 -178.23(19) .
F22 C22 C23 C24 175.9(2) .
C21 C22 C23 C24 -0.2(3) .
F23 C23 C24 C25 178.71(19) .
C22 C23 C24 C25 0.7(3) .
F23 C23 C24 Br1 0.5(3) .
C22 C23 C24 Br1 -177.58(17) .
C23 C24 Br1 O22 130.3(5) 4_466
C25 C24 Br1 O22 -47.9(7) 4_466
C23 C24 C25 F25 178.8(2) .
Br1 C24 C25 F25 -2.9(3) .
C23 C24 C25 C26 -0.3(3) .
Br1 C24 C25 C26 177.94(17) .
F25 C25 C26 F26 -0.6(3) .
C24 C25 C26 F26 178.51(19) .
F25 C25 C26 C21 -179.6(2) .
C24 C25 C26 C21 -0.5(4) .
C22 C21 C26 F26 -178.00(19) .
C27 C21 C26 F26 1.5(3) .
C22 C21 C26 C25 0.9(3) .
C27 C21 C26 C25 -179.6(2) .
